data_7109810
loop_
_publ_author_name
'Anna S. Degtyarenko'
'Eduard B. Rusanov'
'Antonio Bauza'
'Antonio Frontera'
'Harald Krautscheid'
'Alexander N. Chernega'
'Andriy A. Mokhire'
'Konstantin V. Domasevitch'

_publ_section_title
;
 Self-assembly cavitand precisely recognizing hexafluorosilicate: a
 concerted action of two coordination and twelve CHF bonds
;
_journal_name_full Chem.Commun.
_journal_page_first 9018
_journal_paper_doi 10.1039/c3cc45271a
_journal_volume 49
_journal_year 2013
_chemical_formula_moiety 'C58 H48 Cu2 F6 N16 O2 Si, F6 Si0.50 Sn0.50, 3(C H4 O)'
_chemical_formula_sum 'C61 H60 Cu2 F12 N16 O5 Si1.5 Sn0.5'
_chemical_formula_weight 1553.81
_chemical_name_systematic
;
\m-Hexafluorosilicato-tetrakis[\m-1,3-bis(pyridazin-4-yl)benzene-
\k^2^N^2^:N^2'^]-dimethanol-dicopper(II) 
Hexafluorosilicate/Hexafluorostannate(IV) 0.50:0.50, 
solvate with 3 methanol
;
_space_group_IT_number 87
_space_group_name_Hall '-I 4'
_symmetry_cell_setting tetragonal
_symmetry_Int_Tables_number 87
_symmetry_space_group_name_Hall '-I 4'
_symmetry_space_group_name_H-M 'I 4/m'
_atom_sites_solution_hydrogens geom
_atom_sites_solution_primary direct
_atom_sites_solution_secondary difmap
_audit_creation_method SHELXL-97
_cell_angle_alpha 90.00
_cell_angle_beta 90.00
_cell_angle_gamma 90.00
_cell_formula_units_Z 4
_cell_length_a 17.2903(3)
_cell_length_b 17.2903(3)
_cell_length_c 20.5440(10)
_cell_measurement_reflns_used 15247
_cell_measurement_temperature 173(2)
_cell_measurement_theta_max 26.39
_cell_measurement_theta_min 1.54
_cell_volume 6141.7(3)
_computing_cell_refinement 'SAINT-NT (Bruker, 1999)'
_computing_data_collection 'SMART-NT (Bruker, 1998)'
_computing_data_reduction 'SAINT-NT (Bruker, 1999)'
_computing_molecular_graphics 'Diamond 2.1e (Brandenburg, 1999)'
_computing_publication_material 'WinGX 1.70.01 (Farrugia, 1999)'
_computing_structure_refinement 'SHELXL-97 (Sheldrick, 2008)'
_computing_structure_solution 'SHELXS-97 (Sheldrick, 2008)'
_diffrn_ambient_temperature 173(2)
_diffrn_measured_fraction_theta_full 0.994
_diffrn_measured_fraction_theta_max 0.994
_diffrn_measurement_device_type 'Bruker APEXII area-detector diffractometer'
_diffrn_measurement_method '\w scans'
_diffrn_radiation_monochromator graphite
_diffrn_radiation_source 'fine-focus sealed tube'
_diffrn_radiation_type MoK\a
_diffrn_radiation_wavelength 0.71073
_diffrn_reflns_av_R_equivalents 0.0511
_diffrn_reflns_av_sigmaI/netI 0.0471
_diffrn_reflns_limit_h_max 21
_diffrn_reflns_limit_h_min -19
_diffrn_reflns_limit_k_max 19
_diffrn_reflns_limit_k_min -17
_diffrn_reflns_limit_l_max 25
_diffrn_reflns_limit_l_min -17
_diffrn_reflns_number 15247
_diffrn_reflns_theta_full 26.39
_diffrn_reflns_theta_max 26.39
_diffrn_reflns_theta_min 1.54
_diffrn_standards_decay_% 0
_exptl_absorpt_coefficient_mu 1.023
_exptl_absorpt_correction_T_max 0.8293
_exptl_absorpt_correction_T_min 0.7768
_exptl_absorpt_correction_type empirical
_exptl_absorpt_process_details 'SADABS (Sheldrick, 1996)'
_exptl_crystal_colour blue-green
_exptl_crystal_density_diffrn 1.680
_exptl_crystal_density_method 'not measured'
_exptl_crystal_description prism
_exptl_crystal_F_000 3160
_exptl_crystal_size_max 0.26
_exptl_crystal_size_mid 0.20
_exptl_crystal_size_min 0.19
_platon_squeeze_details
;
;
_refine_diff_density_max 0.996
_refine_diff_density_min -0.517
_refine_diff_density_rms 0.091
_refine_ls_extinction_method none
_refine_ls_goodness_of_fit_ref 1.143
_refine_ls_hydrogen_treatment constr
_refine_ls_matrix_type full
_refine_ls_number_parameters 224
_refine_ls_number_reflns 3236
_refine_ls_number_restraints 0
_refine_ls_restrained_S_all 1.143
_refine_ls_R_factor_all 0.0803
_refine_ls_R_factor_gt 0.0500
_refine_ls_shift/su_max 0.000
_refine_ls_shift/su_mean 0.000
_refine_ls_structure_factor_coef Fsqd
_refine_ls_weighting_details 'calc w=1/[\s^2^(Fo^2^)+(0.0779P)^2^+2.1511P] where P=(Fo^2^+2Fc^2^)/3'
_refine_ls_weighting_scheme calc
_refine_ls_wR_factor_gt 0.1363
_refine_ls_wR_factor_ref 0.1513
_reflns_number_gt 2078
_reflns_number_total 3236
_reflns_threshold_expression >2sigma(I)
_cod_data_source_file c3cc45271a.txt
_cod_data_source_block (1c)
_cod_depositor_comments
;
The following automatic conversions were performed:

data name '_iucr_refine_instruction_details' was replaced with
'_iucr_refine_instructions_details' as specified in the replacement
file 'data/replacement-values/replacement_tags.lst'.

Automatic conversion script
Id: cif_correct_tags 9268 2022-04-12 08:56:07Z antanas 
;
_cod_original_formula_sum 'C61 H60 Cu2 F12 N16 O5 Si1.50 Sn0.50'
_cod_database_code 7109810

loop_
_symmetry_equiv_pos_as_xyz
'x, y, z'
'-x, -y, z'
'-y, x, z'
'y, -x, z'
'x+1/2, y+1/2, z+1/2'
'-x+1/2, -y+1/2, z+1/2'
'-y+1/2, x+1/2, z+1/2'
'y+1/2, -x+1/2, z+1/2'
'-x, -y, -z'
'x, y, -z'
'y, -x, -z'
'-y, x, -z'
'-x+1/2, -y+1/2, -z+1/2'
'x+1/2, y+1/2, -z+1/2'
'y+1/2, -x+1/2, -z+1/2'
'-y+1/2, x+1/2, -z+1/2'

loop_
_atom_site_label
_atom_site_type_symbol
_atom_site_fract_x
_atom_site_fract_y
_atom_site_fract_z
_atom_site_U_iso_or_equiv
_atom_site_adp_type
_atom_site_occupancy
_atom_site_symmetry_multiplicity
_atom_site_calc_flag
_atom_site_refinement_flags
Cu1 Cu 0.64233(4) 0.17438(3) 0.0000 0.0427(3) Uani 1 2 d S
Si1 Si 0.5000 0.0000 0.0000 0.0192(4) Uani 1 4 d S
F1 F 0.56227(14) 0.07447(14) 0.0000 0.0276(6) Uani 1 2 d S
F2 F 0.5000 0.0000 0.08166(13) 0.0270(6) Uani 1 2 d S
F3 F 0.42614(14) 0.06233(14) 0.0000 0.0252(6) Uani 1 2 d S
Si2 Si 0.0000 0.0000 0.24762(4) 0.0257(3) Uani 0.496(3) 4 d SP
Sn2 Sn 0.0000 0.0000 0.24762(4) 0.0257(3) Uani 0.504(3) 4 d SP
F4 F 0.07892(13) 0.06882(12) 0.24745(9) 0.0381(5) Uani 1 1 d .
F5 F 0.0000 0.0000 0.3353(2) 0.0337(10) Uani 1 4 d S
F6 F 0.0000 0.0000 0.1594(2) 0.0422(11) Uani 1 4 d S
N1 N 0.56955(18) 0.22176(17) 0.06898(18) 0.0416(9) Uani 1 1 d .
N2 N 0.5778(2) 0.29780(18) 0.0769(2) 0.0551(10) Uani 1 1 d .
N3 N 0.29450(18) -0.11297(18) 0.06946(19) 0.0467(9) Uani 1 1 d .
N4 N 0.2214(2) -0.1370(2) 0.0786(2) 0.0642(12) Uani 1 1 d .
C1 C 0.5125(2) 0.1855(2) 0.0986(2) 0.0433(11) Uani 1 1 d .
H1 H 0.5091 0.1310 0.0928 0.052 Uiso 1 1 calc R
C2 C 0.4565(2) 0.2205(2) 0.1377(2) 0.0465(11) Uani 1 1 d .
C3 C 0.4680(3) 0.3001(3) 0.1453(2) 0.0599(14) Uani 1 1 d .
H3 H 0.4340 0.3301 0.1714 0.072 Uiso 1 1 calc R
C4 C 0.5289(3) 0.3336(3) 0.1147(3) 0.0665(15) Uani 1 1 d .
H4 H 0.5365 0.3874 0.1213 0.080 Uiso 1 1 calc R
C5 C 0.3189(2) -0.0497(2) 0.0982(2) 0.0419(10) Uani 1 1 d .
H5 H 0.3713 -0.0351 0.0916 0.050 Uiso 1 1 calc R
C6 C 0.2728(2) -0.0018(3) 0.1382(2) 0.0461(11) Uani 1 1 d .
C7 C 0.1980(2) -0.0268(3) 0.1469(2) 0.0598(13) Uani 1 1 d .
H7 H 0.1623 0.0007 0.1734 0.072 Uiso 1 1 calc R
C8 C 0.1772(3) -0.0946(4) 0.1149(3) 0.0782(18) Uani 1 1 d .
H8 H 0.1254 -0.1116 0.1202 0.094 Uiso 1 1 calc R
C9 C 0.3927(2) 0.1770(3) 0.1688(2) 0.0459(11) Uani 1 1 d .
C10 C 0.3643(2) 0.1093(2) 0.14056(19) 0.0415(10) Uani 1 1 d .
H10 H 0.3870 0.0903 0.1016 0.050 Uiso 1 1 calc R
C11 C 0.3033(2) 0.0696(3) 0.1688(2) 0.0460(11) Uani 1 1 d .
C12 C 0.2725(3) 0.0981(3) 0.2273(2) 0.0652(16) Uani 1 1 d .
H12 H 0.2311 0.0713 0.2477 0.078 Uiso 1 1 calc R
C13 C 0.3010(4) 0.1633(4) 0.2550(2) 0.0777(19) Uani 1 1 d .
H13 H 0.2793 0.1817 0.2946 0.093 Uiso 1 1 calc R
C14 C 0.3600(3) 0.2024(3) 0.2269(2) 0.0649(15) Uani 1 1 d .
H14 H 0.3794 0.2478 0.2471 0.078 Uiso 1 1 calc R
O1 O 0.7268(3) 0.2689(3) 0.0303(3) 0.0528(15) Uani 0.50 1 d P
H1O H 0.7038 0.2909 0.0618 0.079 Uiso 0.50 1 d PR
C15 C 0.7582(4) 0.3249(4) 0.0000 0.084(3) Uani 1 2 d S
H15A H 0.7902 0.3536 0.0295 0.125 Uiso 0.50 1 d PR
H15B H 0.7895 0.3045 -0.0346 0.125 Uiso 0.50 1 d PR
H15C H 0.7193 0.3583 -0.0179 0.125 Uiso 0.50 1 d PR

loop_
_atom_site_aniso_label
_atom_site_aniso_U_11
_atom_site_aniso_U_22
_atom_site_aniso_U_33
_atom_site_aniso_U_23
_atom_site_aniso_U_13
_atom_site_aniso_U_12
Cu1 0.0254(4) 0.0219(4) 0.0807(6) 0.000 0.000 -0.0027(3)
Si1 0.0212(9) 0.0162(9) 0.0203(9) 0.000 0.000 0.0009(7)
F1 0.0246(14) 0.0207(14) 0.0375(16) 0.000 0.000 -0.0044(11)
F2 0.0298(15) 0.0252(14) 0.0260(14) 0.000 0.000 0.0082(11)
F3 0.0231(14) 0.0237(14) 0.0288(15) 0.000 0.000 0.0057(11)
Si2 0.0239(3) 0.0239(3) 0.0292(5) 0.000 0.000 0.000
Sn2 0.0239(3) 0.0239(3) 0.0292(5) 0.000 0.000 0.000
F4 0.0369(12) 0.0436(13) 0.0339(12) 0.0026(10) 0.0072(9) 0.0050(10)
F5 0.0245(12) 0.0245(12) 0.052(3) 0.000 0.000 0.000
F6 0.0444(16) 0.0444(16) 0.038(2) 0.000 0.000 0.000
N1 0.0331(18) 0.0232(16) 0.069(2) -0.0099(16) -0.0160(17) 0.0035(13)
N2 0.060(2) 0.0232(18) 0.082(3) -0.0160(18) -0.014(2) 0.0041(16)
N3 0.0277(18) 0.0335(19) 0.079(3) 0.0204(18) 0.0150(17) 0.0015(14)
N4 0.032(2) 0.062(3) 0.099(3) 0.021(2) 0.019(2) -0.0052(18)
C1 0.042(2) 0.032(2) 0.056(3) -0.020(2) -0.017(2) 0.0097(19)
C2 0.046(3) 0.049(3) 0.044(2) -0.024(2) -0.017(2) 0.020(2)
C3 0.077(4) 0.041(3) 0.062(3) -0.023(2) -0.013(3) 0.032(3)
C4 0.088(4) 0.029(2) 0.083(4) -0.020(3) -0.021(3) 0.009(3)
C5 0.030(2) 0.037(2) 0.059(3) 0.023(2) 0.0169(19) 0.0069(18)
C6 0.036(2) 0.058(3) 0.044(2) 0.024(2) 0.0198(19) 0.016(2)
C7 0.038(3) 0.075(4) 0.066(3) 0.021(3) 0.023(2) 0.016(2)
C8 0.024(2) 0.099(5) 0.112(5) 0.029(4) 0.028(3) 0.000(3)
C9 0.049(3) 0.054(3) 0.034(2) -0.010(2) -0.005(2) 0.028(2)
C10 0.041(2) 0.048(2) 0.035(2) -0.001(2) 0.0098(19) 0.0205(19)
C11 0.041(2) 0.056(3) 0.042(2) 0.012(2) 0.014(2) 0.020(2)
C12 0.055(3) 0.097(4) 0.043(3) 0.028(3) 0.023(2) 0.043(3)
C13 0.087(4) 0.111(5) 0.035(3) -0.006(3) 0.013(3) 0.061(4)
C14 0.075(4) 0.082(4) 0.037(2) -0.016(3) -0.001(3) 0.044(3)
O1 0.058(4) 0.037(3) 0.063(4) 0.008(3) 0.007(3) -0.021(3)
C15 0.065(5) 0.066(5) 0.119(7) 0.000 0.000 -0.032(4)

loop_
_atom_type_symbol
_atom_type_description
_atom_type_scat_dispersion_real
_atom_type_scat_dispersion_imag
_atom_type_scat_source
C C 0.0033 0.0016 'International Tables Vol C Tables 4.2.6.8 and 6.1.1.4'
H H 0.0000 0.0000 'International Tables Vol C Tables 4.2.6.8 and 6.1.1.4'
N N 0.0061 0.0033 'International Tables Vol C Tables 4.2.6.8 and 6.1.1.4'
O O 0.0106 0.0060 'International Tables Vol C Tables 4.2.6.8 and 6.1.1.4'
F F 0.0171 0.0103 'International Tables Vol C Tables 4.2.6.8 and 6.1.1.4'
Si Si 0.0817 0.0704 'International Tables Vol C Tables 4.2.6.8 and 6.1.1.4'
Sn Sn -0.6537 1.4246 'International Tables Vol C Tables 4.2.6.8 and 6.1.1.4'
Cu Cu 0.3201 1.2651 'International Tables Vol C Tables 4.2.6.8 and 6.1.1.4'

loop_
_geom_angle_atom_site_label_1
_geom_angle_atom_site_label_2
_geom_angle_atom_site_label_3
_geom_angle
_geom_angle_site_symmetry_1
_geom_angle_site_symmetry_3
N1 Cu1 N1 86.69(18) 10 .
N1 Cu1 N3 92.96(14) 10 9_655
N1 Cu1 N3 171.89(12) . 9_655
N1 Cu1 N3 171.89(12) 10 2_655
N1 Cu1 N3 92.96(14) . 2_655
N3 Cu1 N3 86.26(19) 9_655 2_655
N1 Cu1 F1 85.90(10) 10 .
N1 Cu1 F1 85.90(10) . .
N3 Cu1 F1 86.00(10) 9_655 .
N3 Cu1 F1 86.00(10) 2_655 .
N1 Cu1 O1 85.33(17) 10 10
N1 Cu1 O1 107.10(17) . 10
N3 Cu1 O1 80.93(17) 9_655 10
N3 Cu1 O1 102.49(18) 2_655 10
F1 Cu1 O1 163.83(14) . 10
N1 Cu1 O1 107.10(17) 10 .
N1 Cu1 O1 85.33(17) . .
N3 Cu1 O1 102.49(18) 9_655 .
N3 Cu1 O1 80.93(17) 2_655 .
F1 Cu1 O1 163.83(14) . .
F3 Si1 F3 180.0 . 9_655
F3 Si1 F2 90.0 . .
F3 Si1 F2 90.0 9_655 .
F3 Si1 F2 90.0 . 9_655
F3 Si1 F2 90.0 9_655 9_655
F2 Si1 F2 180.0 . 9_655
F3 Si1 F1 89.75(12) . .
F3 Si1 F1 90.25(12) 9_655 .
F2 Si1 F1 90.0 . .
F2 Si1 F1 90.0 9_655 .
F3 Si1 F1 90.25(12) . 9_655
F3 Si1 F1 89.75(12) 9_655 9_655
F2 Si1 F1 90.0 . 9_655
F2 Si1 F1 90.0 9_655 9_655
F1 Si1 F1 180.0 . 9_655
Si1 F1 Cu1 178.80(15) . .
F5 Si2 F4 90.10(6) . .
F5 Si2 F4 90.10(6) . 4
F4 Si2 F4 90.0 . 4
F5 Si2 F4 90.11(6) . 2
F4 Si2 F4 179.79(13) . 2
F4 Si2 F4 90.0 4 2
F5 Si2 F4 90.10(6) . 3
F4 Si2 F4 90.0 . 3
F4 Si2 F4 179.79(13) 4 3
F4 Si2 F4 90.0 2 3
F5 Si2 F6 180.0 . .
F4 Si2 F6 89.90(6) . .
F4 Si2 F6 89.90(6) 4 .
F4 Si2 F6 89.89(6) 2 .
F4 Si2 F6 89.90(6) 3 .
C1 N1 N2 119.6(4) . .
C1 N1 Cu1 125.7(3) . .
N2 N1 Cu1 114.2(3) . .
C4 N2 N1 118.1(4) . .
C5 N3 N4 119.8(4) . .
C5 N3 Cu1 124.3(2) . 9_655
N4 N3 Cu1 115.5(3) . 9_655
C8 N4 N3 117.4(4) . .
N1 C1 C2 125.3(4) . .
N1 C1 H1 117.4 . .
C2 C1 H1 117.4 . .
C1 C2 C3 113.1(4) . .
C1 C2 C9 123.0(4) . .
C3 C2 C9 123.9(4) . .
C4 C3 C2 118.6(4) . .
C4 C3 H3 120.7 . .
C2 C3 H3 120.7 . .
N2 C4 C3 125.2(4) . .
N2 C4 H4 117.4 . .
C3 C4 H4 117.4 . .
N3 C5 C6 124.7(4) . .
N3 C5 H5 117.7 . .
C6 C5 H5 117.7 . .
C7 C6 C5 114.9(5) . .
C7 C6 C11 122.7(4) . .
C5 C6 C11 122.3(4) . .
C6 C7 C8 116.4(4) . .
C6 C7 H7 121.8 . .
C8 C7 H7 121.8 . .
N4 C8 C7 126.7(4) . .
N4 C8 H8 116.7 . .
C7 C8 H8 116.7 . .
C14 C9 C10 118.5(5) . .
C14 C9 C2 120.9(4) . .
C10 C9 C2 120.6(4) . .
C11 C10 C9 120.7(4) . .
C11 C10 H10 119.7 . .
C9 C10 H10 119.7 . .
C10 C11 C12 118.2(5) . .
C10 C11 C6 120.4(4) . .
C12 C11 C6 121.4(4) . .
C13 C12 C11 120.9(5) . .
C13 C12 H12 119.5 . .
C11 C12 H12 119.5 . .
C14 C13 C12 120.6(5) . .
C14 C13 H13 119.7 . .
C12 C13 H13 119.7 . .
C13 C14 C9 121.1(5) . .
C13 C14 H14 119.5 . .
C9 C14 H14 119.5 . .
C15 O1 Cu1 133.2(4) . .
C15 O1 H1O 103.3 . .
Cu1 O1 H1O 103.3 . .
O1 C15 H15A 109.3 . .
O1 C15 H15B 108.8 . .
H15A C15 H15B 109.5 . .
O1 C15 H15C 110.3 . .
H15A C15 H15C 109.5 . .
H15B C15 H15C 109.5 . .

loop_
_geom_bond_atom_site_label_1
_geom_bond_atom_site_label_2
_geom_bond_distance
_geom_bond_site_symmetry_2
Cu1 N1 2.065(3) 10
Cu1 N1 2.065(3) .
Cu1 N3 2.087(4) 9_655
Cu1 N3 2.087(4) 2_655
Cu1 F1 2.214(2) .
Cu1 O1 2.278(5) 10
Cu1 O1 2.278(5) .
Si1 F3 1.671(2) .
Si1 F3 1.671(2) 9_655
Si1 F2 1.678(3) .
Si1 F2 1.678(3) 9_655
Si1 F1 1.678(2) .
Si1 F1 1.678(2) 9_655
Si2 F5 1.801(4) .
Si2 F4 1.811(2) .
Si2 F4 1.811(2) 4
Si2 F4 1.811(2) 2
Si2 F4 1.811(2) 3
Si2 F6 1.813(4) .
N1 C1 1.318(5) .
N1 N2 1.332(4) .
N2 C4 1.305(6) .
N3 C5 1.312(5) .
N3 N4 1.343(4) .
N3 Cu1 2.087(4) 9_655
N4 C8 1.295(7) .
C1 C2 1.396(6) .
C1 H1 0.9500 .
C2 C3 1.399(6) .
C2 C9 1.480(6) .
C3 C4 1.356(7) .
C3 H3 0.9500 .
C4 H4 0.9500 .
C5 C6 1.413(5) .
C5 H5 0.9500 .
C6 C7 1.376(6) .
C6 C11 1.482(6) .
C7 C8 1.391(7) .
C7 H7 0.9500 .
C8 H8 0.9500 .
C9 C14 1.391(6) .
C9 C10 1.396(6) .
C10 C11 1.386(6) .
C10 H10 0.9500 .
C11 C12 1.403(6) .
C12 C13 1.356(8) .
C12 H12 0.9500 .
C13 C14 1.354(8) .
C13 H13 0.9500 .
C14 H14 0.9500 .
O1 C15 1.273(7) .
O1 H1O 0.8500 .
C15 O1 1.273(7) 10
C15 H15A 0.9600 .
C15 H15B 0.9600 .
C15 H15C 0.9600 .

loop_
_geom_torsion_atom_site_label_1
_geom_torsion_atom_site_label_2
_geom_torsion_atom_site_label_3
_geom_torsion_atom_site_label_4
_geom_torsion
_geom_torsion_site_symmetry_1
_geom_torsion_site_symmetry_4
N1 Cu1 N1 C1 95.9(3) 10 .
N3 Cu1 N1 C1 -76.0(3) 2_655 .
F1 Cu1 N1 C1 9.7(3) . .
O1 Cu1 N1 C1 179.9(3) 10 .
O1 Cu1 N1 C1 -156.7(4) . .
N1 Cu1 N1 N2 -76.1(3) 10 .
N3 Cu1 N1 N2 112.0(3) 2_655 .
F1 Cu1 N1 N2 -162.2(3) . .
O1 Cu1 N1 N2 8.0(3) 10 .
O1 Cu1 N1 N2 31.4(3) . .
C1 N1 N2 C4 0.8(6) . .
Cu1 N1 N2 C4 173.3(3) . .
C5 N3 N4 C8 1.5(6) . .
Cu1 N3 N4 C8 -171.4(4) 9_655 .
N2 N1 C1 C2 1.6(6) . .
Cu1 N1 C1 C2 -169.9(3) . .
N1 C1 C2 C3 -2.3(6) . .
N1 C1 C2 C9 178.8(4) . .
C1 C2 C3 C4 0.8(6) . .
C9 C2 C3 C4 179.6(4) . .
N1 N2 C4 C3 -2.4(7) . .
C2 C3 C4 N2 1.5(8) . .
N4 N3 C5 C6 -1.6(6) . .
Cu1 N3 C5 C6 170.6(3) 9_655 .
N3 C5 C6 C7 1.3(6) . .
N3 C5 C6 C11 -179.3(4) . .
C5 C6 C7 C8 -0.9(6) . .
C11 C6 C7 C8 179.7(4) . .
N3 N4 C8 C7 -1.3(8) . .
C6 C7 C8 N4 1.1(8) . .
C1 C2 C9 C14 151.6(4) . .
C3 C2 C9 C14 -27.2(6) . .
C1 C2 C9 C10 -28.1(6) . .
C3 C2 C9 C10 153.2(4) . .
C14 C9 C10 C11 1.9(6) . .
C2 C9 C10 C11 -178.4(4) . .
C9 C10 C11 C12 -1.7(6) . .
C9 C10 C11 C6 179.3(3) . .
C7 C6 C11 C10 -154.1(4) . .
C5 C6 C11 C10 26.6(6) . .
C7 C6 C11 C12 27.0(6) . .
C5 C6 C11 C12 -152.4(4) . .
C10 C11 C12 C13 0.8(6) . .
C6 C11 C12 C13 179.8(4) . .
C11 C12 C13 C14 -0.1(7) . .
C12 C13 C14 C9 0.3(8) . .
C10 C9 C14 C13 -1.2(7) . .
C2 C9 C14 C13 179.1(4) . .
N1 Cu1 O1 O1 -48.77(10) 10 10
N1 Cu1 O1 O1 -133.84(10) . 10
N3 Cu1 O1 O1 48.32(10) 9_655 10
N3 Cu1 O1 O1 132.40(11) 2_655 10
F1 Cu1 O1 O1 168.8(6) . 10
N1 Cu1 O1 C15 -33.7(8) 10 .
N1 Cu1 O1 C15 -118.8(7) . .
N3 Cu1 O1 C15 63.4(8) 9_655 .
N3 Cu1 O1 C15 147.5(8) 2_655 .
F1 Cu1 O1 C15 -176.1(6) . .
O1 Cu1 O1 C15 15.1(8) 10 .
Cu1 O1 C15 O1 -16.7(9) . 10

loop_
_platon_squeeze_void_nr
_platon_squeeze_void_average_x
_platon_squeeze_void_average_y
_platon_squeeze_void_average_z
_platon_squeeze_void_volume
_platon_squeeze_void_count_electrons
_platon_squeeze_void_content
1 0.000 0.000 0.000 192 56 '3 CH3OH'
2 0.000 0.000 0.500 67 16 CH3OH
3 0.000 0.500 0.250 69 18 CH3OH
4 0.000 0.500 0.750 69 18 CH3OH
5 0.500 0.500 0.500 192 56 '3 CH3OH'
6 0.500 0.500 0.000 67 16 CH3OH
7 0.500 0.000 0.250 69 18 CH3OH
8 0.500 0.000 0.750 69 18 CH3OH
